data_2227305
loop_
_publ_author_name
'Xu, Hai-zhen'
'Zhu, You-Quan'

_publ_section_title
;
 1-<i>sec</i>-Butyl-3-[hydroxy(1-methyl-1<i>H</i>-indol-3-yl)methylidene]pyrrolidine-2,4-dione
;
_journal_coeditor_code CI5139
_journal_issue 9
_journal_name_full 'Acta Crystallographica Section E'
_journal_page_first o2248
_journal_paper_doi 10.1107/S1600536810030679
_journal_volume 66
_journal_year 2010
_chemical_formula_iupac 'C18 H20 N2 O3'
_chemical_formula_moiety 'C18 H20 N2 O3'
_chemical_formula_sum 'C18 H20 N2 O3'
_chemical_formula_weight 312.36
_chemical_name_systematic
;
1-<i>sec</i>-Butyl-3-[hydroxy(1-methyl-1<i>H</i>-indol-3-
yl)methylidene]pyrrolidine-2,4-dione
;
_space_group_IT_number 14
_symmetry_cell_setting monoclinic
_symmetry_space_group_name_Hall '-P 2ybc'
_symmetry_space_group_name_H-M 'P 1 21/c 1'
_atom_sites_solution_hydrogens geom
_atom_sites_solution_primary direct
_atom_sites_solution_secondary difmap
_cell_angle_alpha 90.00
_cell_angle_beta 97.18(3)
_cell_angle_gamma 90.00
_cell_formula_units_Z 4
_cell_length_a 11.781(2)
_cell_length_b 10.529(2)
_cell_length_c 12.644(3)
_cell_measurement_reflns_used 4289
_cell_measurement_temperature 113(2)
_cell_measurement_theta_max 27.861
_cell_measurement_theta_min 2.526
_cell_volume 1556.1(6)
_computing_cell_refinement 'CrystalClear (Rigaku, 2005)'
_computing_data_collection 'CrystalClear (Rigaku, 2005)'
_computing_data_reduction 'CrystalClear (Rigaku, 2005)'
_computing_molecular_graphics 'SHELXTL (Sheldrick, 2008)'
_computing_publication_material 'SHELXTL (Sheldrick, 2008)'
_computing_structure_refinement 'SHELXL97 (Sheldrick, 2008)'
_computing_structure_solution 'SHELXS97 (Sheldrick, 2008)'
_diffrn_ambient_temperature 113(2)
_diffrn_measured_fraction_theta_full 0.998
_diffrn_measured_fraction_theta_max 0.998
_diffrn_measurement_device_type 'Rigaku Saturn'
_diffrn_measurement_method '\w scans'
_diffrn_radiation_monochromator graphite
_diffrn_radiation_source 'fine-focus sealed tube'
_diffrn_radiation_type MoK\a
_diffrn_radiation_wavelength 0.71073
_diffrn_reflns_av_R_equivalents 0.0342
_diffrn_reflns_av_sigmaI/netI 0.0389
_diffrn_reflns_limit_h_max 15
_diffrn_reflns_limit_h_min -9
_diffrn_reflns_limit_k_max 13
_diffrn_reflns_limit_k_min -13
_diffrn_reflns_limit_l_max 16
_diffrn_reflns_limit_l_min -16
_diffrn_reflns_number 12618
_diffrn_reflns_theta_full 27.85
_diffrn_reflns_theta_max 27.85
_diffrn_reflns_theta_min 2.60
_diffrn_standards_decay_% 0
_diffrn_standards_interval_count 0
_diffrn_standards_interval_time 0
_diffrn_standards_number 0
_exptl_absorpt_coefficient_mu 0.092
_exptl_absorpt_correction_T_max 0.9909
_exptl_absorpt_correction_T_min 0.9838
_exptl_absorpt_correction_type multi-scan
_exptl_absorpt_process_details '(CrystalClear; Rigaku, 2005)'
_exptl_crystal_colour yellow
_exptl_crystal_density_diffrn 1.333
_exptl_crystal_density_method 'not measured'
_exptl_crystal_description Prism
_exptl_crystal_F_000 664
_exptl_crystal_size_max 0.18
_exptl_crystal_size_mid 0.16
_exptl_crystal_size_min 0.10
_refine_diff_density_max 0.657
_refine_diff_density_min -0.568
_refine_ls_extinction_method none
_refine_ls_goodness_of_fit_ref 1.126
_refine_ls_hydrogen_treatment constr
_refine_ls_matrix_type full
_refine_ls_number_parameters 218
_refine_ls_number_reflns 3698
_refine_ls_number_restraints 10
_refine_ls_restrained_S_all 1.175
_refine_ls_R_factor_all 0.0711
_refine_ls_R_factor_gt 0.0547
_refine_ls_shift/su_max 0.001
_refine_ls_shift/su_mean 0.000
_refine_ls_structure_factor_coef Fsqd
_refine_ls_weighting_details 'calc w=1/[\s^2^(Fo^2^)+(0.0947P)^2^+0.1812P] where P=(Fo^2^+2Fc^2^)/3'
_refine_ls_weighting_scheme calc
_refine_ls_wR_factor_gt 0.1532
_refine_ls_wR_factor_ref 0.1676
_reflns_number_gt 2687
_reflns_number_total 3698
_reflns_threshold_expression I>2\s(I)
_cod_data_source_file ci5139.cif
_cod_data_source_block I
_cod_original_cell_volume 1556.1(5)
_cod_original_sg_symbol_H-M 'P 21/c'
_cod_database_code 2227305
_cod_database_fobs_code 2227305

loop_
_symmetry_equiv_pos_as_xyz
'x, y, z'
'-x, y+1/2, -z+1/2'
'-x, -y, -z'
'x, -y-1/2, z-1/2'

loop_
_atom_site_type_symbol
_atom_site_label
_atom_site_fract_x
_atom_site_fract_y
_atom_site_fract_z
_atom_site_U_iso_or_equiv
_atom_site_adp_type
_atom_site_calc_flag
_atom_site_refinement_flags
_atom_site_occupancy
_atom_site_disorder_assembly
_atom_site_disorder_group
O O1 0.66886(10) 1.07272(11) 0.42060(10) 0.0232(3) Uani d . 1 . .
H H1 0.6268 1.0643 0.4691 0.035 Uiso calc R 1 . .
O O2 0.93397(11) 0.78344(12) 0.54741(11) 0.0297(3) Uani d . 1 . .
O O3 0.59380(11) 1.00771(11) 0.58894(10) 0.0258(3) Uani d . 1 . .
N N1 0.98265(12) 0.96858(14) 0.26733(12) 0.0224(3) Uani d . 1 . .
N N2 0.69798(14) 0.85187(15) 0.68474(13) 0.0282(4) Uani d . 1 . .
C C1 0.83455(14) 1.00283(15) 0.35989(13) 0.0194(4) Uani d . 1 . .
C C2 0.81236(14) 1.06960(15) 0.25917(13) 0.0202(4) Uani d . 1 . .
C C3 0.72166(16) 1.14252(16) 0.20819(15) 0.0253(4) Uani d . 1 . .
H H3 0.6560 1.1595 0.2425 0.030 Uiso calc R 1 . .
C C4 0.72960(18) 1.18928(18) 0.10697(15) 0.0306(4) Uani d . 1 . .
H H4 0.6677 1.2368 0.0714 0.037 Uiso calc R 1 . .
C C5 0.82620(19) 1.16822(18) 0.05608(16) 0.0319(5) Uani d . 1 . .
H H5 0.8299 1.2041 -0.0123 0.038 Uiso calc R 1 . .
C C6 0.91688(17) 1.09601(17) 0.10329(15) 0.0278(4) Uani d . 1 . .
H H6 0.9827 1.0810 0.0687 0.033 Uiso calc R 1 . .
C C7 0.90694(15) 1.04631(16) 0.20424(14) 0.0216(4) Uani d . 1 . .
C C8 0.93954(14) 0.94263(16) 0.35943(14) 0.0211(4) Uani d . 1 . .
H H8 0.9757 0.8910 0.4154 0.025 Uiso calc R 1 . .
C C9 1.08481(15) 0.91093(18) 0.23351(16) 0.0285(4) Uani d . 1 . .
H H9A 1.1285 0.8681 0.2943 0.043 Uiso calc R 1 . .
H H9B 1.1322 0.9770 0.2065 0.043 Uiso calc R 1 . .
H H9C 1.0623 0.8489 0.1770 0.043 Uiso calc R 1 . .
C C10 0.75981(14) 0.99897(15) 0.44100(13) 0.0186(4) Uani d . 1 . .
C C11 0.76929(14) 0.92599(15) 0.53493(14) 0.0201(4) Uani d . 1 . .
C C12 0.84678(15) 0.82736(17) 0.57785(14) 0.0236(4) Uani d . 1 . .
C C13 0.80043(16) 0.77699(18) 0.67725(16) 0.0298(4) Uani d . 1 . .
H H13A 0.7816 0.6855 0.6696 0.036 Uiso calc R 1 . .
H H13B 0.8569 0.7890 0.7413 0.036 Uiso calc R 1 . .
C C14 0.67860(15) 0.93502(16) 0.60328(14) 0.0220(4) Uani d . 1 . .
C C15 0.61807(18) 0.8307(2) 0.76310(17) 0.0412(6) Uani d D 1 A .
H H15 0.5520 0.8898 0.7455 0.049 Uiso calc R 1 . .
C C16 0.6765(2) 0.8655(4) 0.87609(19) 0.0717(10) Uani d D 1 . .
H H16A 0.7046 0.9511 0.8762 0.108 Uiso d PR 0.670(6) A 1
H H16B 0.6218 0.8582 0.9260 0.108 Uiso d PR 0.670(6) A 1
H H16C 0.7391 0.8085 0.8962 0.108 Uiso d PR 0.670(6) A 1
H H16D 0.7043 0.9511 0.8756 0.086 Uiso d PR 0.330(6) A 2
H H16E 0.7411 0.8106 0.8945 0.086 Uiso d PR 0.330(6) A 2
C C17 0.5719(2) 0.6974(2) 0.7563(2) 0.0582(8) Uani d D 1 . .
H H17A 0.5187 0.6874 0.8073 0.070 Uiso d PR 0.670(6) A 1
H H17B 0.6336 0.6388 0.7749 0.070 Uiso d PR 0.670(6) A 1
H H17C 0.5373 0.6820 0.6846 0.087 Uiso d PR 0.330(6) A 2
H H17D 0.6328 0.6378 0.7745 0.087 Uiso d PR 0.330(6) A 2
H H17E 0.5155 0.6875 0.8043 0.087 Uiso d PR 0.330(6) A 2
C C18 0.5146(3) 0.6638(3) 0.6507(3) 0.0524(13) Uani d PD 0.670(6) A 1
H H18A 0.4453 0.7153 0.6346 0.079 Uiso calc PR 0.670(6) A 1
H H18B 0.4939 0.5736 0.6495 0.079 Uiso calc PR 0.670(6) A 1
H H18C 0.5662 0.6800 0.5971 0.079 Uiso calc PR 0.670(6) A 1
C C18' 0.5954(8) 0.8519(12) 0.9604(7) 0.087(4) Uani d PDU 0.330(6) A 2
H H18D 0.5255 0.9007 0.9387 0.130 Uiso calc PR 0.330(6) A 2
H H18E 0.6326 0.8840 1.0287 0.130 Uiso calc PR 0.330(6) A 2
H H18F 0.5758 0.7621 0.9678 0.130 Uiso calc PR 0.330(6) A 2

loop_
_atom_site_aniso_label
_atom_site_aniso_U_11
_atom_site_aniso_U_22
_atom_site_aniso_U_33
_atom_site_aniso_U_12
_atom_site_aniso_U_13
_atom_site_aniso_U_23
O1 0.0214(6) 0.0279(7) 0.0218(7) 0.0049(5) 0.0084(5) 0.0028(5)
O2 0.0252(7) 0.0340(7) 0.0313(8) 0.0094(6) 0.0096(6) 0.0056(6)
O3 0.0230(6) 0.0314(7) 0.0240(7) 0.0073(5) 0.0073(5) 0.0040(5)
N1 0.0202(7) 0.0254(7) 0.0229(8) -0.0016(6) 0.0077(6) -0.0021(6)
N2 0.0258(8) 0.0336(8) 0.0275(8) 0.0063(7) 0.0119(7) 0.0098(6)
C1 0.0201(8) 0.0194(8) 0.0193(8) -0.0042(6) 0.0051(7) -0.0015(6)
C2 0.0228(8) 0.0190(8) 0.0198(8) -0.0036(6) 0.0063(7) -0.0012(6)
C3 0.0251(9) 0.0254(9) 0.0268(10) -0.0003(7) 0.0085(8) 0.0016(7)
C4 0.0356(10) 0.0301(9) 0.0265(10) 0.0024(8) 0.0062(8) 0.0053(8)
C5 0.0441(12) 0.0315(10) 0.0222(9) 0.0004(9) 0.0123(9) 0.0059(8)
C6 0.0333(10) 0.0275(9) 0.0248(9) -0.0033(8) 0.0124(8) -0.0010(7)
C7 0.0235(8) 0.0198(8) 0.0227(9) -0.0035(7) 0.0072(7) -0.0025(6)
C8 0.0203(8) 0.0242(8) 0.0194(9) -0.0030(7) 0.0049(7) -0.0021(6)
C9 0.0219(9) 0.0339(10) 0.0318(10) 0.0016(8) 0.0120(8) -0.0040(8)
C10 0.0181(8) 0.0182(8) 0.0200(9) -0.0017(6) 0.0039(6) -0.0027(6)
C11 0.0196(8) 0.0207(8) 0.0205(9) -0.0002(6) 0.0051(7) 0.0003(6)
C12 0.0233(9) 0.0260(9) 0.0222(9) -0.0014(7) 0.0058(7) 0.0010(7)
C13 0.0282(9) 0.0324(10) 0.0304(10) 0.0071(8) 0.0103(8) 0.0106(8)
C14 0.0219(8) 0.0247(8) 0.0198(9) -0.0015(7) 0.0046(7) 0.0006(7)
C15 0.0355(11) 0.0539(13) 0.0387(12) 0.0133(10) 0.0218(10) 0.0209(10)
C16 0.0500(16) 0.129(3) 0.0391(15) 0.0170(17) 0.0182(13) 0.0283(16)
C17 0.0434(13) 0.0516(14) 0.086(2) 0.0139(11) 0.0349(15) 0.0354(14)
C18 0.042(2) 0.0387(19) 0.080(3) -0.0026(16) 0.020(2) 0.0083(18)
C18' 0.079(6) 0.126(8) 0.058(6) 0.012(6) 0.021(5) 0.010(5)

loop_
_atom_type_symbol
_atom_type_description
_atom_type_scat_dispersion_real
_atom_type_scat_dispersion_imag
_atom_type_scat_source
C C 0.0033 0.0016 'International Tables Vol C Tables 4.2.6.8 and 6.1.1.4'
H H 0.0000 0.0000 'International Tables Vol C Tables 4.2.6.8 and 6.1.1.4'
N N 0.0061 0.0033 'International Tables Vol C Tables 4.2.6.8 and 6.1.1.4'
O O 0.0106 0.0060 'International Tables Vol C Tables 4.2.6.8 and 6.1.1.4'

loop_
_geom_angle_atom_site_label_1
_geom_angle_atom_site_label_2
_geom_angle_atom_site_label_3
_geom_angle_site_symmetry_1
_geom_angle_site_symmetry_3
_geom_angle
_geom_angle_publ_flag
C10 O1 H1 . . 109.5 no
C8 N1 C7 . . 109.27(14) no
C8 N1 C9 . . 125.41(16) no
C7 N1 C9 . . 124.87(15) no
C14 N2 C13 . . 111.38(14) no
C14 N2 C15 . . 123.56(16) no
C13 N2 C15 . . 124.71(15) no
C8 C1 C10 . . 128.05(16) no
C8 C1 C2 . . 106.28(14) no
C10 C1 C2 . . 125.66(15) no
C3 C2 C7 . . 118.22(15) no
C3 C2 C1 . . 135.34(15) no
C7 C2 C1 . . 106.40(15) no
C4 C3 C2 . . 118.86(17) no
C4 C3 H3 . . 120.6 no
C2 C3 H3 . . 120.6 no
C3 C4 C5 . . 121.56(19) no
C3 C4 H4 . . 119.2 no
C5 C4 H4 . . 119.2 no
C6 C5 C4 . . 121.27(17) no
C6 C5 H5 . . 119.4 no
C4 C5 H5 . . 119.4 no
C5 C6 C7 . . 116.82(17) no
C5 C6 H6 . . 121.6 no
C7 C6 H6 . . 121.6 no
N1 C7 C6 . . 128.67(16) no
N1 C7 C2 . . 108.13(14) no
C6 C7 C2 . . 123.20(17) no
N1 C8 C1 . . 109.93(16) no
N1 C8 H8 . . 125.0 no
C1 C8 H8 . . 125.0 no
N1 C9 H9A . . 109.5 no
N1 C9 H9B . . 109.5 no
H9A C9 H9B . . 109.5 no
N1 C9 H9C . . 109.5 no
H9A C9 H9C . . 109.5 no
H9B C9 H9C . . 109.5 no
O1 C10 C11 . . 117.53(14) no
O1 C10 C1 . . 113.52(15) no
C11 C10 C1 . . 128.93(15) no
C10 C11 C12 . . 133.64(15) no
C10 C11 C14 . . 118.53(15) no
C12 C11 C14 . . 107.45(14) no
O2 C12 C11 . . 131.76(16) no
O2 C12 C13 . . 121.67(16) no
C11 C12 C13 . . 106.56(14) no
N2 C13 C12 . . 104.50(14) no
N2 C13 H13A . . 110.9 no
C12 C13 H13A . . 110.9 no
N2 C13 H13B . . 110.9 no
C12 C13 H13B . . 110.9 no
H13A C13 H13B . . 108.9 no
O3 C14 N2 . . 124.21(16) no
O3 C14 C11 . . 125.70(16) no
N2 C14 C11 . . 110.08(15) no
N2 C15 C17 . . 111.19(18) no
N2 C15 C16 . . 109.75(18) no
C17 C15 C16 . . 112.9(2) no
N2 C15 H15 . . 107.6 no
C17 C15 H15 . . 107.6 no
C16 C15 H15 . . 107.6 no
C18' C16 C15 . . 112.1(5) no
C18' C16 H16A . . 109.5 no
C15 C16 H16A . . 109.6 no
C15 C16 H16B . . 109.2 no
H16A C16 H16B . . 109.5 no
C18' C16 H16C . . 106.5 no
C15 C16 H16C . . 109.6 no
H16A C16 H16C . . 109.5 no
H16B C16 H16C . . 109.5 no
C18' C16 H16D . . 109.7 no
C15 C16 H16D . . 109.2 no
H16B C16 H16D . . 109.7 no
H16C C16 H16D . . 109.7 no
C18' C16 H16E . . 108.7 no
C15 C16 H16E . . 109.2 no
H16A C16 H16E . . 107.6 no
H16B C16 H16E . . 111.7 no
H16D C16 H16E . . 107.8 no
C18 C17 C15 . . 113.6(2) no
C18 C17 H17A . . 108.8 no
C15 C17 H17A . . 109.0 no
C18 C17 H17B . . 108.5 no
C15 C17 H17B . . 109.1 no
H17A C17 H17B . . 107.6 no
C15 C17 H17C . . 108.7 no
H17A C17 H17C . . 112.4 no
H17B C17 H17C . . 110.0 no
C18 C17 H17D . . 107.9 no
C15 C17 H17D . . 110.0 no
H17A C17 H17D . . 107.3 no
H17C C17 H17D . . 109.5 no
C18 C17 H17E . . 105.9 no
C15 C17 H17E . . 109.8 no
H17B C17 H17E . . 109.7 no
H17C C17 H17E . . 109.5 no
H17D C17 H17E . . 109.5 no
C17 C18 H18A . . 109.5 no
H17C C18 H18A . . 107.5 no
C17 C18 H18B . . 109.5 no
H17C C18 H18B . . 118.4 no
H18A C18 H18B . . 109.5 no
C17 C18 H18C . . 109.5 no
H17C C18 H18C . . 102.1 no
H18A C18 H18C . . 109.5 no
H18B C18 H18C . . 109.5 no
C16 C18' H18D . . 109.5 no
H16B C18' H18D . . 104.2 no
C16 C18' H18E . . 109.5 no
H16B C18' H18E . . 113.9 no
H18D C18' H18E . . 109.5 no
C16 C18' H18F . . 109.5 no
H16B C18' H18F . . 110.2 no
H18D C18' H18F . . 109.5 no
H18E C18' H18F . . 109.5 no

loop_
_geom_bond_atom_site_label_1
_geom_bond_atom_site_label_2
_geom_bond_site_symmetry_2
_geom_bond_distance
_geom_bond_publ_flag
O1 C10 . 1.322(2) no
O1 H1 . 0.84 no
O2 C12 . 1.231(2) no
O3 C14 . 1.254(2) no
N1 C8 . 1.355(2) no
N1 C7 . 1.387(2) no
N1 C9 . 1.459(2) no
N2 C14 . 1.349(2) no
N2 C13 . 1.455(2) no
N2 C15 . 1.467(2) no
C1 C8 . 1.390(2) no
C1 C10 . 1.433(2) no
C1 C2 . 1.450(2) no
C2 C3 . 1.405(2) no
C2 C7 . 1.406(2) no
C3 C4 . 1.385(3) no
C3 H3 . 0.95 no
C4 C5 . 1.393(3) no
C4 H4 . 0.95 no
C5 C6 . 1.384(3) no
C5 H5 . 0.95 no
C6 C7 . 1.398(3) no
C6 H6 . 0.95 no
C8 H8 . 0.95 no
C9 H9A . 0.98 no
C9 H9B . 0.98 no
C9 H9C . 0.98 no
C10 C11 . 1.407(2) no
C11 C12 . 1.443(2) no
C11 C14 . 1.459(2) no
C12 C13 . 1.527(2) no
C13 H13A . 0.99 no
C13 H13B . 0.99 no
C15 C17 . 1.504(3) no
C15 C16 . 1.550(3) no
C15 H15 . 1.00 no
C16 C18' . 1.525(5) no
C16 H16A . 0.96 no
C16 H16B . 0.96 no
C16 H16C . 0.96 no
C16 H16D . 0.96 no
C16 H16E . 0.96 no
C17 C18 . 1.462(4) no
C17 H17A . 0.96 no
C17 H17B . 0.96 no
C17 H17C . 0.96 no
C17 H17D . 0.96 no
C17 H17E . 0.96 no
C18 H18A . 0.98 no
C18 H18B . 0.98 no
C18 H18C . 0.98 no
C18' H18D . 0.98 no
C18' H18E . 0.98 no
C18' H18F . 0.98 no

loop_
_geom_hbond_atom_site_label_D
_geom_hbond_atom_site_label_H
_geom_hbond_atom_site_label_A
_geom_hbond_site_symmetry_A
_geom_hbond_distance_DH
_geom_hbond_distance_HA
_geom_hbond_distance_DA
_geom_hbond_angle_DHA
O1 H1 O3 . 0.84 1.72 2.5003(19) 154
C8 H8 O2 . 0.95 2.12 2.916(2) 140
C9 H9C O2 4_575 0.98 2.51 3.441(3) 159

loop_
_geom_torsion_atom_site_label_1
_geom_torsion_atom_site_label_2
_geom_torsion_atom_site_label_3
_geom_torsion_atom_site_label_4
_geom_torsion_site_symmetry_1
_geom_torsion_site_symmetry_2
_geom_torsion_site_symmetry_3
_geom_torsion_site_symmetry_4
_geom_torsion
_geom_torsion_publ_flag
C8 C1 C2 C3 . . . . 176.72(18) no
C10 C1 C2 C3 . . . . -1.9(3) no
C8 C1 C2 C7 . . . . -0.62(18) no
C10 C1 C2 C7 . . . . -179.19(15) no
C7 C2 C3 C4 . . . . -0.7(3) no
C1 C2 C3 C4 . . . . -177.76(18) no
C2 C3 C4 C5 . . . . -1.6(3) no
C3 C4 C5 C6 . . . . 2.1(3) no
C4 C5 C6 C7 . . . . -0.4(3) no
C8 N1 C7 C6 . . . . 180.00(18) no
C9 N1 C7 C6 . . . . -7.3(3) no
C8 N1 C7 C2 . . . . -0.17(19) no
C9 N1 C7 C2 . . . . 172.49(15) no
C5 C6 C7 N1 . . . . 177.90(17) no
C5 C6 C7 C2 . . . . -1.9(3) no
C3 C2 C7 N1 . . . . -177.39(15) no
C1 C2 C7 N1 . . . . 0.49(18) no
C3 C2 C7 C6 . . . . 2.5(3) no
C1 C2 C7 C6 . . . . -179.67(16) no
C7 N1 C8 C1 . . . . -0.24(19) no
C9 N1 C8 C1 . . . . -172.85(15) no
C10 C1 C8 N1 . . . . 179.06(16) no
C2 C1 C8 N1 . . . . 0.53(18) no
C8 C1 C10 O1 . . . . 176.19(15) no
C2 C1 C10 O1 . . . . -5.5(2) no
C8 C1 C10 C11 . . . . -5.8(3) no
C2 C1 C10 C11 . . . . 172.44(16) no
O1 C10 C11 C12 . . . . 172.36(17) no
C1 C10 C11 C12 . . . . -5.6(3) no
O1 C10 C11 C14 . . . . 0.5(2) no
C1 C10 C11 C14 . . . . -177.42(16) no
C10 C11 C12 O2 . . . . 5.9(3) no
C14 C11 C12 O2 . . . . 178.41(19) no
C10 C11 C12 C13 . . . . -173.30(18) no
C14 C11 C12 C13 . . . . -0.80(19) no
C14 N2 C13 C12 . . . . 1.2(2) no
C15 N2 C13 C12 . . . . 174.59(18) no
O2 C12 C13 N2 . . . . -179.49(17) no
C11 C12 C13 N2 . . . . -0.2(2) no
C13 N2 C14 O3 . . . . 177.45(17) no
C15 N2 C14 O3 . . . . 4.0(3) no
C13 N2 C14 C11 . . . . -1.8(2) no
C15 N2 C14 C11 . . . . -175.24(17) no
C10 C11 C14 O3 . . . . -3.8(3) no
C12 C11 C14 O3 . . . . -177.61(17) no
C10 C11 C14 N2 . . . . 175.43(15) no
C12 C11 C14 N2 . . . . 1.6(2) no
C14 N2 C15 C17 . . . . 115.6(2) no
C13 N2 C15 C17 . . . . -57.0(3) no
C14 N2 C15 C16 . . . . -118.7(2) no
C13 N2 C15 C16 . . . . 68.7(3) no
N2 C15 C16 C18' . . . . 177.0(5) no
C17 C15 C16 C18' . . . . -58.3(6) no
N2 C15 C17 C18 . . . . -57.2(3) no
C16 C15 C17 C18 . . . . 178.9(2) no
